data_7213580
loop_
_publ_author_name
'Smith, Tiffany M.'
'Perkins, Kathryn'
'Symester, Diona'
'Freund, Steve R.'
'Vargas, Jose'
'Spinu, Leonard'
'Zubieta, Jon'

_publ_section_title
;
 Solid state coordination chemistry of oxomolybdenum--organodiphosphonate
 materials: consequences of introducing xylyldiphosphonate components
;
_journal_issue 2
_journal_name_full CrystEngComm
_journal_page_first 191
_journal_paper_doi 10.1039/c3ce41728j
_journal_volume 16
_journal_year 2014
_chemical_formula_moiety 'C48 H40 Cu2 Mo5 N8 O21 P2, 6(H2 O)'
_chemical_formula_sum 'C48 H52 Cu2 Mo5 N8 O27 P2'
_chemical_formula_weight 1841.69
_chemical_name_systematic
;
 ?
;
_space_group_crystal_system triclinic
_space_group_IT_number 2
_space_group_name_Hall '-P 1'
_space_group_name_H-M_alt 'P -1'
_symmetry_space_group_name_Hall '-P 1'
_symmetry_space_group_name_H-M 'P -1'
_atom_sites_solution_hydrogens mixed
_audit_creation_method SHELXL-2013
_cell_angle_alpha 76.271(3)
_cell_angle_beta 85.514(3)
_cell_angle_gamma 60.541(3)
_cell_formula_units_Z 2
_cell_length_a 13.0366(13)
_cell_length_b 13.0703(13)
_cell_length_c 20.989(2)
_cell_measurement_reflns_used 728
_cell_measurement_temperature 90(2)
_cell_measurement_theta_max 22.4666
_cell_measurement_theta_min 1.8989
_cell_volume 3021.9(5)
_computing_cell_refinement 'SAINT V8.30C (Bruker AXS Inc., 2013)'
_computing_data_reduction 'SAINT V8.30C (Bruker AXS Inc., 2013)'
_computing_molecular_graphics 'CrystalMaker (Palmer, 2010)'
_computing_publication_material 'Bruker SHELXTL (Bruker, 2011)'
_computing_structure_refinement 'SHELXL-2013 (Sheldrick, 2013)'
_computing_structure_solution 'SHELXL-2013 (Sheldrick, 2013)'
_diffrn_ambient_temperature 90(2)
_diffrn_measured_fraction_theta_full 0.973
_diffrn_measured_fraction_theta_max 0.998
_diffrn_measurement_device_type 'Bruker APEX-II CCD'
_diffrn_measurement_method '\f and \w scans'
_diffrn_radiation_monochromator graphite
_diffrn_radiation_source 'fine-focus sealed tube'
_diffrn_radiation_type MoK\a
_diffrn_radiation_wavelength 0.71073
_diffrn_reflns_av_R_equivalents 0.0530
_diffrn_reflns_av_unetI/netI 0.0590
_diffrn_reflns_Laue_measured_fraction_full 0.973
_diffrn_reflns_Laue_measured_fraction_max 0.998
_diffrn_reflns_limit_h_max 15
_diffrn_reflns_limit_h_min -14
_diffrn_reflns_limit_k_max 15
_diffrn_reflns_limit_k_min -15
_diffrn_reflns_limit_l_max 24
_diffrn_reflns_limit_l_min -24
_diffrn_reflns_number 33166
_diffrn_reflns_point_group_measured_fraction_full 0.973
_diffrn_reflns_point_group_measured_fraction_max 0.998
_diffrn_reflns_theta_full 25.242
_diffrn_reflns_theta_max 25.026
_diffrn_reflns_theta_min 1.796
_exptl_absorpt_coefficient_mu 1.840
_exptl_absorpt_correction_T_max 0.89
_exptl_absorpt_correction_T_min 0.76
_exptl_absorpt_correction_type multi-scan
_exptl_absorpt_process_details 'SADABS V2012/1 (Bruker AXS Inc.)'
_exptl_crystal_colour blue
_exptl_crystal_density_diffrn 2.024
_exptl_crystal_density_meas 2.05(2)
_exptl_crystal_density_method flotation
_exptl_crystal_description block
_exptl_crystal_F_000 1820
_exptl_crystal_size_max 0.123
_exptl_crystal_size_mid 0.064
_exptl_crystal_size_min 0.063
_platon_squeeze_details
;
 The unit cell contains 3 water molecules which have been treated as a diffuse contribution to the overall scattering without specific atom positions by SQUEEZE/PLATON. 
;
_refine_diff_density_max 2.145
_refine_diff_density_min -0.823
_refine_diff_density_rms 0.185
_refine_ls_extinction_method none
_refine_ls_goodness_of_fit_ref 1.041
_refine_ls_hydrogen_treatment mixed
_refine_ls_matrix_type full
_refine_ls_number_parameters 821
_refine_ls_number_reflns 10663
_refine_ls_number_restraints 6
_refine_ls_restrained_S_all 1.041
_refine_ls_R_factor_all 0.0678
_refine_ls_R_factor_gt 0.0457
_refine_ls_shift/su_max 0.003
_refine_ls_shift/su_mean 0.001
_refine_ls_structure_factor_coef Fsqd
_refine_ls_weighting_details
;
 w=1/[\s^2^(Fo^2^)+(0.1000P)^2^]
 where P=(Fo^2^+2Fc^2^)/3
;
_refine_ls_weighting_scheme calc
_refine_ls_wR_factor_gt 0.1376
_refine_ls_wR_factor_ref 0.1533
_reflns_Friedel_coverage 0.000
_reflns_number_gt 8149
_reflns_number_total 10663
_reflns_threshold_expression 'I > 2\s(I)'
_cod_data_source_file c3ce41728j.txt
_cod_data_source_block mo_compound5
_cod_database_code 7213580
_shelx_space_group_comment
;
The symmetry employed for this shelxl refinement is uniquely defined
by the following loop, which should always be used as a source of
symmetry information in preference to the above space-group names.
They are only intended as comments.
;
_shelx_estimated_absorpt_t_min 0.805
_shelx_estimated_absorpt_t_max 0.893
_shelxl_version_number 2013-2

loop_
_space_group_symop_operation_xyz
'x, y, z'
'-x, -y, -z'

loop_
_atom_site_label
_atom_site_type_symbol
_atom_site_fract_x
_atom_site_fract_y
_atom_site_fract_z
_atom_site_U_iso_or_equiv
_atom_site_adp_type
_atom_site_occupancy
_atom_site_site_symmetry_order
_atom_site_calc_flag
_atom_site_refinement_flags_posn
_atom_site_refinement_flags_adp
_atom_site_disorder_assembly
_atom_site_disorder_group
Mo1 Mo -0.08068(5) 0.89274(5) 0.27789(3) 0.01280(16) Uani 1 1 d . . A 4
Mo2 Mo 0.19443(5) 0.77422(5) 0.34394(3) 0.00834(15) Uani 1 1 d . . A 4
Mo3 Mo 0.38579(5) 0.56473(5) 0.26304(3) 0.00981(15) Uani 1 1 d . . A 4
Mo4 Mo 0.23354(5) 0.52309(5) 0.15857(3) 0.01128(16) Uani 1 1 d . . A 4
Mo5 Mo -0.05583(5) 0.67800(5) 0.18351(3) 0.01306(16) Uani 1 1 d . . A 4
Cu1 Cu 0.31923(7) 0.92753(7) 0.38978(4) 0.0116(2) Uani 1 1 d . . A 4
Cu2 Cu 0.38905(8) 0.23735(8) 0.12500(4) 0.0122(2) Uani 1 1 d . . A 4
P1 P 0.13559(17) 0.80830(16) 0.17695(9) 0.0111(4) Uani 1 1 d . . A 4
P2 P 0.12336(15) 0.57032(15) 0.31521(9) 0.0088(4) Uani 1 1 d . . A 4
O1 O -0.1381(4) 0.8507(4) 0.3491(3) 0.0186(12) Uani 1 1 d . . A 4
O2 O -0.1839(4) 1.0387(4) 0.2503(3) 0.0201(12) Uani 1 1 d . . A 4
O3 O 0.0422(4) 0.9079(4) 0.3154(2) 0.0110(10) Uani 1 1 d . . A 4
O4 O 0.0216(4) 0.9138(4) 0.1908(2) 0.0144(11) Uani 1 1 d . . A 4
O5 O -0.1118(4) 0.8092(4) 0.2252(2) 0.0153(11) Uani 1 1 d . . A 4
O6 O 0.1804(4) 0.7489(4) 0.4267(2) 0.0129(10) Uani 1 1 d . . A 4
O7 O 0.2713(4) 0.8559(4) 0.3300(2) 0.0121(10) Uani 1 1 d . . A 4
O8 O 0.3221(4) 0.6163(4) 0.3423(2) 0.0090(10) Uani 1 1 d . . A 4
O9 O 0.2307(4) 0.7598(4) 0.2320(2) 0.0119(10) Uani 1 1 d . . A 4
O10 O 0.4809(4) 0.6215(4) 0.2456(2) 0.0159(11) Uani 1 1 d . . A 4
O11 O 0.4796(4) 0.4150(4) 0.2948(2) 0.0151(11) Uani 1 1 d . . A 4
O12 O 0.3498(4) 0.5641(4) 0.1764(2) 0.0138(11) Uani 1 1 d . . A 4
O13 O 0.2325(4) 0.5196(4) 0.2729(2) 0.0091(10) Uani 1 1 d . . A 4
O14 O 0.2385(5) 0.5544(5) 0.0756(2) 0.0193(12) Uani 1 1 d . . A 4
O15 O 0.3155(4) 0.3657(4) 0.1827(2) 0.0147(11) Uani 1 1 d . . A 4
O16 O 0.0828(4) 0.5341(4) 0.1685(2) 0.0135(11) Uani 1 1 d . . A 4
O17 O 0.1105(4) 0.7082(4) 0.1681(2) 0.0118(10) Uani 1 1 d . . A 4
O18 O -0.1006(5) 0.7555(5) 0.1037(2) 0.0220(12) Uani 1 1 d . . A 4
O19 O -0.1545(4) 0.6260(4) 0.2042(3) 0.0179(11) Uani 1 1 d . . A 4
O20 O 0.0185(4) 0.5733(4) 0.2885(2) 0.0120(10) Uani 1 1 d . . A 4
O21 O 0.0905(4) 0.6986(4) 0.3213(2) 0.0108(10) Uani 1 1 d . . A 4
O90 O 0.7728(7) 0.7087(7) 0.4160(5) 0.065(2) Uani 1 1 d D . B 4
H90A H 0.789(11) 0.759(9) 0.390(5) 0.078 Uiso 1 1 d D U C 4
H90B H 0.827(8) 0.635(4) 0.430(6) 0.078 Uiso 1 1 d D U D 4
O91 O 0.7206(7) 0.4175(8) 0.2933(5) 0.070(3) Uani 1 1 d D . E 4
H91A H 0.740(12) 0.470(9) 0.276(7) 0.084 Uiso 1 1 d D U F 4
H91B H 0.649(4) 0.448(11) 0.304(7) 0.084 Uiso 1 1 d D U G 4
O92 O 0.7836(9) 0.5694(8) 0.3321(5) 0.077(3) Uani 1 1 d D . H 4
H92A H 0.797(13) 0.619(10) 0.347(7) 0.092 Uiso 1 1 d D U I 4
H92B H 0.781(13) 0.506(7) 0.352(6) 0.092 Uiso 1 1 d D U J 4
N1 N 0.4227(5) 1.0077(5) 0.3690(3) 0.0138(13) Uani 1 1 d . . A 4
N2 N 0.1987(5) 1.0898(5) 0.3452(3) 0.0122(13) Uani 1 1 d . . A 4
N3 N 0.4361(5) 0.7637(5) 0.4375(3) 0.0141(13) Uani 1 1 d . . A 4
N4 N 0.2466(5) 0.9269(5) 0.4810(3) 0.0129(13) Uani 1 1 d . . A 4
N5 N 0.3814(6) 0.2881(6) 0.0256(3) 0.0206(15) Uani 1 1 d . . A 4
N6 N 0.5217(5) 0.2727(5) 0.1143(3) 0.0158(13) Uani 1 1 d . . A 4
N7 N 0.4633(5) 0.0670(5) 0.1849(3) 0.0133(13) Uani 1 1 d . . A 4
N8 N 0.2476(6) 0.2148(6) 0.1355(3) 0.0155(13) Uani 1 1 d . . A 4
C1 C 0.5365(6) 0.9606(7) 0.3853(4) 0.0181(17) Uani 1 1 d . . A 4
H1 H 0.5794 0.8774 0.4064 0.022 Uiso 1 1 calc R U A 4
C2 C 0.5947(7) 1.0264(7) 0.3729(4) 0.0196(17) Uani 1 1 d . . A 4
H2 H 0.6762 0.9891 0.3848 0.024 Uiso 1 1 calc R U A 4
C3 C 0.5335(7) 1.1464(6) 0.3433(4) 0.0163(16) Uani 1 1 d . . A 4
H3 H 0.5717 1.1940 0.3348 0.020 Uiso 1 1 calc R U A 4
C4 C 0.4141(7) 1.1983(6) 0.3258(3) 0.0141(15) Uani 1 1 d . . A 4
H4 H 0.3699 1.2814 0.3050 0.017 Uiso 1 1 calc R U A 4
C5 C 0.3609(6) 1.1264(6) 0.3392(3) 0.0117(15) Uani 1 1 d . . A 4
C6 C 0.2358(6) 1.1710(6) 0.3240(3) 0.0094(14) Uani 1 1 d . . A 4
C7 C 0.1586(7) 1.2881(6) 0.2902(3) 0.0153(16) Uani 1 1 d . . A 4
H7 H 0.1870 1.3430 0.2725 0.018 Uiso 1 1 calc R U A 4
C8 C 0.0401(6) 1.3243(6) 0.2823(4) 0.0144(16) Uani 1 1 d . . A 4
H8 H -0.0147 1.4050 0.2616 0.017 Uiso 1 1 calc R U A 4
C9 C 0.0036(7) 1.2381(6) 0.3056(4) 0.0186(17) Uani 1 1 d . . A 4
H9 H -0.0769 1.2595 0.3011 0.022 Uiso 1 1 calc R U A 4
C10 C 0.0855(7) 1.1229(7) 0.3351(4) 0.0179(17) Uani 1 1 d . . A 4
H10 H 0.0609 1.0640 0.3490 0.021 Uiso 1 1 calc R U A 4
C11 C 0.5294(7) 0.6854(7) 0.4097(4) 0.0191(17) Uani 1 1 d . . A 4
H11 H 0.5397 0.7075 0.3642 0.023 Uiso 1 1 calc R U A 4
C12 C 0.6104(6) 0.5735(6) 0.4460(4) 0.0162(16) Uani 1 1 d . . A 4
H12 H 0.6760 0.5194 0.4258 0.019 Uiso 1 1 calc R U A 4
C13 C 0.5949(7) 0.5422(7) 0.5112(4) 0.0200(17) Uani 1 1 d . . A 4
H13 H 0.6494 0.4656 0.5370 0.024 Uiso 1 1 calc R U A 4
C14 C 0.4985(6) 0.6235(6) 0.5399(4) 0.0157(16) Uani 1 1 d . . A 4
H14 H 0.4876 0.6038 0.5855 0.019 Uiso 1 1 calc R U A 4
C15 C 0.4197(7) 0.7322(6) 0.5014(3) 0.0145(16) Uani 1 1 d . . A 4
C16 C 0.3088(6) 0.8224(6) 0.5256(4) 0.0140(15) Uani 1 1 d . . A 4
C17 C 0.2713(7) 0.8028(7) 0.5891(4) 0.0185(17) Uani 1 1 d . . A 4
H17 H 0.3145 0.7274 0.6193 0.022 Uiso 1 1 calc R U A 4
C18 C 0.1713(7) 0.8939(7) 0.6076(4) 0.0172(16) Uani 1 1 d . . A 4
H18 H 0.1457 0.8825 0.6510 0.021 Uiso 1 1 calc R U A 4
C19 C 0.1078(7) 1.0022(7) 0.5628(4) 0.0207(17) Uani 1 1 d . . A 4
H19 H 0.0385 1.0666 0.5747 0.025 Uiso 1 1 calc R U A 4
C20 C 0.1486(7) 1.0138(7) 0.4999(4) 0.0172(16) Uani 1 1 d . . A 4
H20 H 0.1045 1.0873 0.4686 0.021 Uiso 1 1 calc R U A 4
C21 C 0.3086(8) 0.2869(9) -0.0158(4) 0.033(2) Uani 1 1 d . . A 4
H21 H 0.2518 0.2637 0.0019 0.039 Uiso 1 1 calc R U A 4
C22 C 0.3135(9) 0.3176(10) -0.0823(4) 0.038(2) Uani 1 1 d . . A 4
H22 H 0.2599 0.3177 -0.1105 0.046 Uiso 1 1 calc R U A 4
C23 C 0.3985(9) 0.3490(9) -0.1081(4) 0.039(2) Uani 1 1 d . . A 4
H23 H 0.4037 0.3710 -0.1543 0.047 Uiso 1 1 calc R U A 4
C24 C 0.4753(8) 0.3477(7) -0.0656(4) 0.0266(19) Uani 1 1 d . . A 4
H24 H 0.5350 0.3672 -0.0822 0.032 Uiso 1 1 calc R U A 4
C25 C 0.4641(7) 0.3178(7) 0.0009(4) 0.0213(17) Uani 1 1 d . . A 4
C26 C 0.5410(7) 0.3131(6) 0.0504(4) 0.0172(16) Uani 1 1 d . . A 4
C27 C 0.6261(7) 0.3485(7) 0.0355(4) 0.028(2) Uani 1 1 d . . A 4
H27 H 0.6410 0.3737 -0.0089 0.034 Uiso 1 1 calc R U A 4
C28 C 0.6890(8) 0.3464(8) 0.0866(5) 0.033(2) Uani 1 1 d . . A 4
H28 H 0.7463 0.3721 0.0775 0.040 Uiso 1 1 calc R U A 4
C29 C 0.6680(8) 0.3064(8) 0.1511(5) 0.033(2) Uani 1 1 d . . A 4
H29 H 0.7109 0.3033 0.1867 0.039 Uiso 1 1 calc R U A 4
C30 C 0.5821(7) 0.2711(7) 0.1621(4) 0.0190(17) Uani 1 1 d . . A 4
H30 H 0.5665 0.2447 0.2061 0.023 Uiso 1 1 calc R U A 4
C31 C 0.5769(7) -0.0048(7) 0.2061(4) 0.0169(16) Uani 1 1 d . . A 4
H31 H 0.6272 0.0297 0.2017 0.020 Uiso 1 1 calc R U A 4
C32 C 0.6233(7) -0.1258(7) 0.2336(4) 0.0199(17) Uani 1 1 d . . A 4
H32 H 0.7032 -0.1735 0.2496 0.024 Uiso 1 1 calc R U A 4
C33 C 0.5511(7) -0.1767(7) 0.2376(4) 0.0196(17) Uani 1 1 d . . A 4
H33 H 0.5819 -0.2610 0.2544 0.024 Uiso 1 1 calc R U A 4
C34 C 0.4323(7) -0.1029(6) 0.2169(3) 0.0148(16) Uani 1 1 d . . A 4
H34 H 0.3810 -0.1360 0.2199 0.018 Uiso 1 1 calc R U A 4
C35 C 0.3913(6) 0.0181(7) 0.1920(3) 0.0135(15) Uani 1 1 d . . A 4
C36 C 0.2676(6) 0.1050(6) 0.1701(3) 0.0132(15) Uani 1 1 d . . A 4
C37 C 0.1757(7) 0.0790(7) 0.1839(4) 0.0201(17) Uani 1 1 d . . A 4
H37 H 0.1911 0.0015 0.2086 0.024 Uiso 1 1 calc R U A 4
C38 C 0.0634(7) 0.1653(8) 0.1620(4) 0.0254(19) Uani 1 1 d . . A 4
H38 H 0.0003 0.1480 0.1703 0.030 Uiso 1 1 calc R U A 4
C39 C 0.0425(7) 0.2796(7) 0.1270(4) 0.0207(17) Uani 1 1 d . . A 4
H39 H -0.0349 0.3412 0.1114 0.025 Uiso 1 1 calc R U A 4
C40 C 0.1368(7) 0.3011(7) 0.1156(4) 0.0176(16) Uani 1 1 d . . A 4
H40 H 0.1228 0.3792 0.0930 0.021 Uiso 1 1 calc R U A 4
C41 C 0.1904(7) 0.8560(6) 0.1005(3) 0.0164(16) Uani 1 1 d . . A 4
H41A H 0.2261 0.9044 0.1074 0.020 Uiso 1 1 calc R U A 4
H41B H 0.2528 0.7840 0.0862 0.020 Uiso 1 1 calc R U A 4
C42 C 0.0934(7) 0.9305(7) 0.0470(3) 0.0171(16) Uani 1 1 d . . A 4
C43 C 0.0447(7) 0.8763(7) 0.0192(4) 0.0208(18) Uani 1 1 d . . A 4
H43 H 0.0752 0.7914 0.0318 0.025 Uiso 1 1 calc R U A 4
C44 C 0.0480(7) 1.0538(7) 0.0268(3) 0.0194(17) Uani 1 1 d . . A 4
H44 H 0.0813 1.0914 0.0450 0.023 Uiso 1 1 calc R U A 4
C45 C 0.1694(6) 0.4687(6) 0.3957(3) 0.0111(14) Uani 1 1 d . . A 4
H45A H 0.2006 0.3857 0.3898 0.013 Uiso 1 1 calc R U A 4
H45B H 0.2361 0.4724 0.4126 0.013 Uiso 1 1 calc R U A 4
C46 C 0.0800(6) 0.4878(6) 0.4483(3) 0.0115(14) Uani 1 1 d . . A 4
C47 C 0.0210(7) 0.4199(6) 0.4616(4) 0.0163(16) Uani 1 1 d . . A 4
H47 H 0.0341 0.3653 0.4350 0.020 Uiso 1 1 calc R U A 4
C48 C 0.0553(7) 0.5696(6) 0.4878(4) 0.0173(16) Uani 1 1 d . . A 4
H48 H 0.0919 0.6186 0.4796 0.021 Uiso 1 1 calc R U A 4

loop_
_atom_site_aniso_label
_atom_site_aniso_U_11
_atom_site_aniso_U_22
_atom_site_aniso_U_33
_atom_site_aniso_U_23
_atom_site_aniso_U_13
_atom_site_aniso_U_12
Mo1 0.0087(3) 0.0103(3) 0.0169(3) -0.0048(3) -0.0020(3) -0.0016(3)
Mo2 0.0084(3) 0.0074(3) 0.0081(3) -0.0010(2) 0.0000(2) -0.0032(2)
Mo3 0.0097(3) 0.0077(3) 0.0103(3) -0.0017(2) 0.0029(2) -0.0035(2)
Mo4 0.0154(3) 0.0088(3) 0.0090(3) -0.0022(2) 0.0025(2) -0.0057(3)
Mo5 0.0133(3) 0.0103(3) 0.0135(3) -0.0025(2) -0.0036(3) -0.0038(3)
Cu1 0.0114(5) 0.0077(4) 0.0126(5) 0.0002(3) -0.0010(4) -0.0031(4)
Cu2 0.0137(5) 0.0141(4) 0.0110(4) -0.0024(4) 0.0021(4) -0.0089(4)
P1 0.0154(10) 0.0082(8) 0.0080(9) 0.0011(7) -0.0017(7) -0.0055(8)
P2 0.0088(9) 0.0080(8) 0.0082(9) -0.0006(7) 0.0007(7) -0.0036(7)
O1 0.015(3) 0.018(3) 0.026(3) -0.011(2) 0.005(2) -0.008(2)
O2 0.015(3) 0.011(3) 0.027(3) -0.005(2) -0.007(2) 0.000(2)
O3 0.014(3) 0.007(2) 0.009(2) -0.0015(19) -0.001(2) -0.003(2)
O4 0.025(3) 0.010(2) 0.008(2) 0.000(2) 0.001(2) -0.009(2)
O5 0.011(3) 0.015(3) 0.021(3) -0.009(2) -0.001(2) -0.005(2)
O6 0.014(3) 0.012(2) 0.013(3) -0.004(2) 0.003(2) -0.006(2)
O7 0.012(3) 0.012(2) 0.013(3) -0.004(2) 0.002(2) -0.006(2)
O8 0.009(2) 0.010(2) 0.006(2) 0.0006(19) -0.0007(19) -0.003(2)
O9 0.011(3) 0.007(2) 0.012(3) 0.0022(19) -0.004(2) -0.001(2)
O10 0.017(3) 0.016(3) 0.017(3) -0.005(2) 0.006(2) -0.010(2)
O11 0.013(3) 0.014(3) 0.017(3) -0.006(2) 0.004(2) -0.005(2)
O12 0.018(3) 0.012(2) 0.015(3) -0.006(2) 0.004(2) -0.009(2)
O13 0.011(3) 0.008(2) 0.009(2) -0.0016(19) 0.0020(19) -0.005(2)
O14 0.025(3) 0.021(3) 0.012(3) -0.004(2) 0.002(2) -0.011(2)
O15 0.015(3) 0.016(3) 0.016(3) -0.007(2) 0.006(2) -0.008(2)
O16 0.014(3) 0.012(2) 0.013(3) -0.005(2) 0.002(2) -0.005(2)
O17 0.015(3) 0.013(2) 0.008(2) -0.004(2) 0.002(2) -0.007(2)
O18 0.036(3) 0.017(3) 0.013(3) -0.001(2) -0.010(2) -0.012(3)
O19 0.014(3) 0.017(3) 0.022(3) -0.002(2) -0.005(2) -0.007(2)
O20 0.012(3) 0.013(2) 0.012(3) -0.002(2) -0.001(2) -0.007(2)
O21 0.010(3) 0.010(2) 0.013(3) -0.004(2) 0.003(2) -0.004(2)
O90 0.035(5) 0.044(5) 0.089(7) 0.024(4) -0.007(4) -0.014(4)
O91 0.024(4) 0.062(6) 0.084(7) 0.005(5) -0.012(4) 0.001(4)
O92 0.077(6) 0.050(5) 0.074(7) 0.007(5) 0.032(5) -0.022(5)
N1 0.014(3) 0.006(3) 0.021(3) -0.006(3) 0.003(3) -0.003(3)
N2 0.010(3) 0.013(3) 0.014(3) -0.002(2) -0.001(2) -0.006(3)
N3 0.012(3) 0.013(3) 0.013(3) 0.001(2) -0.002(3) -0.004(3)
N4 0.012(3) 0.011(3) 0.013(3) -0.002(2) 0.000(3) -0.004(3)
N5 0.024(4) 0.029(4) 0.011(3) -0.002(3) 0.004(3) -0.016(3)
N6 0.015(3) 0.010(3) 0.022(3) -0.004(3) 0.000(3) -0.005(3)
N7 0.017(3) 0.019(3) 0.008(3) -0.005(3) 0.004(3) -0.011(3)
N8 0.023(4) 0.025(3) 0.007(3) -0.006(3) 0.003(3) -0.017(3)
C1 0.012(4) 0.012(4) 0.020(4) 0.002(3) -0.006(3) 0.000(3)
C2 0.012(4) 0.020(4) 0.025(4) -0.004(3) -0.003(3) -0.007(3)
C3 0.018(4) 0.017(4) 0.019(4) -0.008(3) 0.004(3) -0.012(3)
C4 0.019(4) 0.016(4) 0.012(4) -0.003(3) 0.001(3) -0.012(3)
C5 0.014(4) 0.015(4) 0.005(3) -0.006(3) 0.003(3) -0.005(3)
C6 0.013(4) 0.010(3) 0.004(3) -0.003(3) -0.002(3) -0.004(3)
C7 0.023(4) 0.011(4) 0.012(4) -0.002(3) -0.001(3) -0.008(3)
C8 0.008(4) 0.009(3) 0.022(4) -0.008(3) 0.004(3) 0.000(3)
C9 0.017(4) 0.015(4) 0.023(4) -0.002(3) 0.000(3) -0.007(3)
C10 0.019(4) 0.017(4) 0.018(4) 0.002(3) 0.001(3) -0.012(3)
C11 0.023(4) 0.015(4) 0.013(4) 0.001(3) 0.000(3) -0.006(3)
C12 0.012(4) 0.014(4) 0.016(4) -0.002(3) 0.000(3) -0.003(3)
C13 0.017(4) 0.014(4) 0.023(4) 0.005(3) -0.011(3) -0.005(3)
C14 0.019(4) 0.018(4) 0.013(4) 0.001(3) -0.001(3) -0.013(3)
C15 0.024(4) 0.011(3) 0.013(4) -0.001(3) 0.001(3) -0.013(3)
C16 0.014(4) 0.014(4) 0.019(4) -0.005(3) -0.002(3) -0.010(3)
C17 0.022(4) 0.023(4) 0.018(4) -0.004(3) 0.007(3) -0.018(4)
C18 0.023(4) 0.032(4) 0.009(4) -0.006(3) 0.003(3) -0.023(4)
C19 0.021(4) 0.029(4) 0.021(4) -0.015(4) 0.006(3) -0.016(4)
C20 0.014(4) 0.019(4) 0.020(4) -0.005(3) -0.002(3) -0.008(3)
C21 0.041(6) 0.056(6) 0.017(4) -0.012(4) 0.006(4) -0.035(5)
C22 0.041(6) 0.070(7) 0.009(4) -0.008(4) 0.005(4) -0.033(6)
C23 0.058(7) 0.046(6) 0.017(5) -0.002(4) 0.002(4) -0.030(5)
C24 0.029(5) 0.028(5) 0.016(4) 0.002(4) 0.006(4) -0.013(4)
C25 0.018(4) 0.017(4) 0.028(5) -0.005(3) 0.005(3) -0.008(3)
C26 0.018(4) 0.009(3) 0.019(4) 0.000(3) 0.004(3) -0.004(3)
C27 0.020(5) 0.028(5) 0.033(5) 0.000(4) 0.009(4) -0.013(4)
C28 0.024(5) 0.038(5) 0.043(6) 0.002(4) -0.001(4) -0.024(4)
C29 0.020(5) 0.032(5) 0.044(6) 0.000(4) -0.009(4) -0.014(4)
C30 0.016(4) 0.019(4) 0.022(4) -0.003(3) 0.000(3) -0.009(3)
C31 0.019(4) 0.019(4) 0.016(4) -0.001(3) 0.001(3) -0.013(3)
C32 0.014(4) 0.023(4) 0.023(4) -0.010(3) 0.002(3) -0.007(3)
C33 0.031(5) 0.017(4) 0.011(4) -0.001(3) 0.001(3) -0.013(4)
C34 0.023(4) 0.019(4) 0.011(4) -0.006(3) 0.010(3) -0.017(3)
C35 0.014(4) 0.021(4) 0.008(4) -0.009(3) 0.002(3) -0.008(3)
C36 0.017(4) 0.013(4) 0.012(4) -0.006(3) 0.005(3) -0.009(3)
C37 0.023(4) 0.021(4) 0.022(4) -0.009(3) 0.001(3) -0.013(4)
C38 0.024(5) 0.036(5) 0.025(5) -0.009(4) 0.008(4) -0.022(4)
C39 0.014(4) 0.023(4) 0.027(4) -0.009(3) -0.001(3) -0.008(3)
C40 0.017(4) 0.016(4) 0.020(4) -0.004(3) 0.000(3) -0.007(3)
C41 0.018(4) 0.015(4) 0.013(4) 0.002(3) -0.001(3) -0.007(3)
C42 0.021(4) 0.020(4) 0.005(3) 0.000(3) 0.001(3) -0.007(3)
C43 0.040(5) 0.010(4) 0.013(4) -0.003(3) -0.002(4) -0.012(4)
C44 0.035(5) 0.018(4) 0.008(4) -0.005(3) 0.002(3) -0.014(4)
C45 0.012(4) 0.011(3) 0.007(3) 0.003(3) -0.002(3) -0.004(3)
C46 0.011(4) 0.010(3) 0.010(4) -0.001(3) -0.004(3) -0.002(3)
C47 0.022(4) 0.015(4) 0.013(4) -0.008(3) 0.002(3) -0.007(3)
C48 0.020(4) 0.014(4) 0.023(4) -0.005(3) 0.004(3) -0.013(3)

loop_
_atom_type_symbol
_atom_type_description
_atom_type_scat_dispersion_real
_atom_type_scat_dispersion_imag
_atom_type_scat_source
C C 0.0033 0.0016 'International Tables Vol C Tables 4.2.6.8 and 6.1.1.4'
H H 0.0000 0.0000 'International Tables Vol C Tables 4.2.6.8 and 6.1.1.4'
N N 0.0061 0.0033 'International Tables Vol C Tables 4.2.6.8 and 6.1.1.4'
O O 0.0106 0.0060 'International Tables Vol C Tables 4.2.6.8 and 6.1.1.4'
P P 0.1023 0.0942 'International Tables Vol C Tables 4.2.6.8 and 6.1.1.4'
Cu Cu 0.3201 1.2651 'International Tables Vol C Tables 4.2.6.8 and 6.1.1.4'
Mo Mo -1.6832 0.6857 'International Tables Vol C Tables 4.2.6.8 and 6.1.1.4'

loop_
_geom_angle_atom_site_label_1
_geom_angle_atom_site_label_2
_geom_angle_atom_site_label_3
_geom_angle
_geom_angle_site_symmetry_1
_geom_angle_site_symmetry_3
O2 Mo1 O1 102.3(2) . .
O2 Mo1 O5 103.8(2) . .
O1 Mo1 O5 98.1(2) . .
O2 Mo1 O3 102.0(2) . .
O1 Mo1 O3 99.1(2) . .
O5 Mo1 O3 145.0(2) . .
O2 Mo1 O4 88.1(2) . .
O1 Mo1 O4 169.6(2) . .
O5 Mo1 O4 79.82(19) . .
O3 Mo1 O4 77.81(19) . .
O2 Mo1 O21 169.3(2) . .
O1 Mo1 O21 81.6(2) . .
O5 Mo1 O21 85.38(19) . .
O3 Mo1 O21 67.33(17) . .
O4 Mo1 O21 88.03(16) . .
O6 Mo2 O7 103.6(2) . .
O6 Mo2 O3 100.3(2) . .
O7 Mo2 O3 96.9(2) . .
O6 Mo2 O8 96.8(2) . .
O7 Mo2 O8 99.8(2) . .
O3 Mo2 O8 152.4(2) . .
O6 Mo2 O21 97.6(2) . .
O7 Mo2 O21 158.2(2) . .
O3 Mo2 O21 74.11(18) . .
O8 Mo2 O21 82.38(18) . .
O6 Mo2 O9 166.49(19) . .
O7 Mo2 O9 85.36(19) . .
O3 Mo2 O9 88.45(18) . .
O8 Mo2 O9 71.37(17) . .
O21 Mo2 O9 74.75(16) . .
O11 Mo3 O10 102.0(2) . .
O11 Mo3 O12 102.0(2) . .
O10 Mo3 O12 100.2(2) . .
O11 Mo3 O8 100.0(2) . .
O10 Mo3 O8 100.7(2) . .
O12 Mo3 O8 145.6(2) . .
O11 Mo3 O9 168.4(2) . .
O10 Mo3 O9 88.6(2) . .
O12 Mo3 O9 80.36(19) . .
O8 Mo3 O9 73.19(17) . .
O11 Mo3 O13 87.9(2) . .
O10 Mo3 O13 169.4(2) . .
O12 Mo3 O13 73.85(18) . .
O8 Mo3 O13 80.84(18) . .
O9 Mo3 O13 81.81(16) . .
O14 Mo4 O15 104.6(2) . .
O14 Mo4 O16 100.7(2) . .
O15 Mo4 O16 96.4(2) . .
O14 Mo4 O12 97.1(2) . .
O15 Mo4 O12 99.8(2) . .
O16 Mo4 O12 152.1(2) . .
O14 Mo4 O17 97.2(2) . .
O15 Mo4 O17 157.4(2) . .
O16 Mo4 O17 73.83(18) . .
O12 Mo4 O17 82.69(19) . .
O14 Mo4 O13 166.4(2) . .
O15 Mo4 O13 85.77(19) . .
O16 Mo4 O13 86.52(18) . .
O12 Mo4 O13 72.26(17) . .
O17 Mo4 O13 73.54(16) . .
O19 Mo5 O18 101.5(3) . .
O19 Mo5 O5 103.6(2) . .
O18 Mo5 O5 100.1(2) . .
O19 Mo5 O16 101.2(2) . .
O18 Mo5 O16 99.4(2) . .
O5 Mo5 O16 144.4(2) . .
O19 Mo5 O20 82.8(2) . .
O18 Mo5 O20 175.4(2) . .
O5 Mo5 O20 80.31(19) . .
O16 Mo5 O20 77.96(19) . .
O19 Mo5 O17 167.6(2) . .
O18 Mo5 O17 88.1(2) . .
O5 Mo5 O17 82.14(18) . .
O16 Mo5 O17 69.12(18) . .
O20 Mo5 O17 87.50(16) . .
N2 Cu1 N3 177.6(2) . .
N2 Cu1 O7 89.7(2) . .
N3 Cu1 O7 90.5(2) . .
N2 Cu1 N1 81.3(2) . .
N3 Cu1 N1 100.5(2) . .
O7 Cu1 N1 127.9(2) . .
N2 Cu1 N4 97.1(2) . .
N3 Cu1 N4 80.7(2) . .
O7 Cu1 N4 115.3(2) . .
N1 Cu1 N4 116.7(2) . .
N6 Cu2 N8 175.7(2) . .
N6 Cu2 N5 81.4(3) . .
N8 Cu2 N5 98.2(2) . .
N6 Cu2 N7 102.8(2) . .
N8 Cu2 N7 80.7(2) . .
N5 Cu2 N7 129.3(2) . .
N6 Cu2 O15 86.2(2) . .
N8 Cu2 O15 90.4(2) . .
N5 Cu2 O15 121.3(2) . .
N7 Cu2 O15 109.4(2) . .
O4 P1 O9 111.2(3) . .
O4 P1 O17 109.3(3) . .
O9 P1 O17 111.2(3) . .
O4 P1 C41 109.6(3) . .
O9 P1 C41 108.5(3) . .
O17 P1 C41 106.8(3) . .
O20 P2 O21 109.5(3) . .
O20 P2 O13 112.4(3) . .
O21 P2 O13 110.7(3) . .
O20 P2 C45 110.1(3) . .
O21 P2 C45 109.0(3) . .
O13 P2 C45 105.0(3) . .
Mo2 O3 Mo1 122.9(2) . .
P1 O4 Mo1 121.6(3) . .
Mo5 O5 Mo1 149.5(3) . .
Mo2 O7 Cu1 132.1(3) . .
Mo2 O8 Mo3 123.6(2) . .
P1 O9 Mo3 126.8(3) . .
P1 O9 Mo2 125.7(3) . .
Mo3 O9 Mo2 91.77(16) . .
Mo3 O12 Mo4 122.6(2) . .
P2 O13 Mo3 126.4(3) . .
P2 O13 Mo4 127.3(3) . .
Mo3 O13 Mo4 91.19(15) . .
Mo4 O15 Cu2 129.5(3) . .
Mo4 O16 Mo5 122.4(2) . .
P1 O17 Mo4 130.0(3) . .
P1 O17 Mo5 134.3(3) . .
Mo4 O17 Mo5 94.50(17) . .
P2 O20 Mo5 120.6(3) . .
P2 O21 Mo2 132.5(3) . .
P2 O21 Mo1 130.5(3) . .
Mo2 O21 Mo1 94.91(16) . .
H90A O90 H90B 120(10) . .
H91A O91 H91B 112(10) . .
H92A O92 H92B 131(10) . .
C1 N1 C5 118.7(6) . .
C1 N1 Cu1 128.4(5) . .
C5 N1 Cu1 112.7(5) . .
C10 N2 C6 119.5(6) . .
C10 N2 Cu1 124.6(5) . .
C6 N2 Cu1 115.9(5) . .
C11 N3 C15 119.6(6) . .
C11 N3 Cu1 124.0(5) . .
C15 N3 Cu1 116.4(5) . .
C20 N4 C16 118.1(6) . .
C20 N4 Cu1 128.8(5) . .
C16 N4 Cu1 113.1(5) . .
C21 N5 C25 119.2(7) . .
C21 N5 Cu2 126.5(5) . .
C25 N5 Cu2 114.2(5) . .
C30 N6 C26 119.5(6) . .
C30 N6 Cu2 125.7(5) . .
C26 N6 Cu2 114.5(5) . .
C31 N7 C35 118.6(6) . .
C31 N7 Cu2 127.4(5) . .
C35 N7 Cu2 112.7(5) . .
C40 N8 C36 119.3(6) . .
C40 N8 Cu2 125.4(5) . .
C36 N8 Cu2 115.1(5) . .
N1 C1 C2 123.2(7) . .
N1 C1 H1 118.4 . .
C2 C1 H1 118.4 . .
C3 C2 C1 118.9(7) . .
C3 C2 H2 120.5 . .
C1 C2 H2 120.5 . .
C2 C3 C4 119.1(7) . .
C2 C3 H3 120.5 . .
C4 C3 H3 120.5 . .
C5 C4 C3 119.0(7) . .
C5 C4 H4 120.5 . .
C3 C4 H4 120.5 . .
N1 C5 C4 121.1(7) . .
N1 C5 C6 114.9(6) . .
C4 C5 C6 123.9(6) . .
N2 C6 C7 120.8(6) . .
N2 C6 C5 115.1(6) . .
C7 C6 C5 124.1(6) . .
C6 C7 C8 119.8(7) . .
C6 C7 H7 120.1 . .
C8 C7 H7 120.1 . .
C7 C8 C9 118.0(7) . .
C7 C8 H8 121.0 . .
C9 C8 H8 121.0 . .
C10 C9 C8 119.0(7) . .
C10 C9 H9 120.5 . .
C8 C9 H9 120.5 . .
N2 C10 C9 122.7(7) . .
N2 C10 H10 118.6 . .
C9 C10 H10 118.6 . .
N3 C11 C12 121.5(7) . .
N3 C11 H11 119.3 . .
C12 C11 H11 119.3 . .
C13 C12 C11 119.0(7) . .
C13 C12 H12 120.5 . .
C11 C12 H12 120.5 . .
C12 C13 C14 119.4(7) . .
C12 C13 H13 120.3 . .
C14 C13 H13 120.3 . .
C15 C14 C13 119.2(7) . .
C15 C14 H14 120.4 . .
C13 C14 H14 120.4 . .
N3 C15 C14 121.3(7) . .
N3 C15 C16 114.8(6) . .
C14 C15 C16 123.9(7) . .
N4 C16 C17 121.6(7) . .
N4 C16 C15 114.7(6) . .
C17 C16 C15 123.6(7) . .
C18 C17 C16 119.1(7) . .
C18 C17 H17 120.4 . .
C16 C17 H17 120.4 . .
C17 C18 C19 119.9(7) . .
C17 C18 H18 120.1 . .
C19 C18 H18 120.1 . .
C20 C19 C18 117.7(7) . .
C20 C19 H19 121.1 . .
C18 C19 H19 121.1 . .
N4 C20 C19 123.5(7) . .
N4 C20 H20 118.2 . .
C19 C20 H20 118.2 . .
N5 C21 C22 122.4(8) . .
N5 C21 H21 118.8 . .
C22 C21 H21 118.8 . .
C21 C22 C23 118.7(9) . .
C21 C22 H22 120.7 . .
C23 C22 H22 120.7 . .
C24 C23 C22 119.1(8) . .
C24 C23 H23 120.4 . .
C22 C23 H23 120.4 . .
C23 C24 C25 119.1(8) . .
C23 C24 H24 120.5 . .
C25 C24 H24 120.5 . .
N5 C25 C24 121.5(8) . .
N5 C25 C26 114.8(7) . .
C24 C25 C26 123.7(7) . .
N6 C26 C27 121.0(8) . .
N6 C26 C25 115.1(6) . .
C27 C26 C25 123.9(7) . .
C26 C27 C28 118.7(8) . .
C26 C27 H27 120.6 . .
C28 C27 H27 120.6 . .
C29 C28 C27 119.8(8) . .
C29 C28 H28 120.1 . .
C27 C28 H28 120.1 . .
C28 C29 C30 118.1(8) . .
C28 C29 H29 121.0 . .
C30 C29 H29 121.0 . .
N6 C30 C29 122.9(8) . .
N6 C30 H30 118.6 . .
C29 C30 H30 118.6 . .
N7 C31 C32 122.7(7) . .
N7 C31 H31 118.6 . .
C32 C31 H31 118.6 . .
C33 C32 C31 118.5(7) . .
C33 C32 H32 120.7 . .
C31 C32 H32 120.8 . .
C32 C33 C34 119.4(7) . .
C32 C33 H33 120.3 . .
C34 C33 H33 120.3 . .
C35 C34 C33 118.7(7) . .
C35 C34 H34 120.7 . .
C33 C34 H34 120.7 . .
N7 C35 C34 121.9(7) . .
N7 C35 C36 114.5(6) . .
C34 C35 C36 123.6(7) . .
N8 C36 C37 121.1(7) . .
N8 C36 C35 115.3(6) . .
C37 C36 C35 123.7(7) . .
C38 C37 C36 119.8(7) . .
C38 C37 H37 120.1 . .
C36 C37 H37 120.1 . .
C37 C38 C39 119.1(7) . .
C37 C38 H38 120.4 . .
C39 C38 H38 120.4 . .
C40 C39 C38 118.7(7) . .
C40 C39 H39 120.7 . .
C38 C39 H39 120.7 . .
N8 C40 C39 122.0(7) . .
N8 C40 H40 119.0 . .
C39 C40 H40 119.0 . .
C42 C41 P1 111.8(5) . .
C42 C41 H41A 109.3 . .
P1 C41 H41A 109.3 . .
C42 C41 H41B 109.3 . .
P1 C41 H41B 109.3 . .
H41A C41 H41B 107.9 . .
C44 C42 C43 118.5(7) . .
C44 C42 C41 120.9(7) . .
C43 C42 C41 120.5(7) . .
C44 C43 C42 119.8(7) 2_575 .
C44 C43 H43 120.1 2_575 .
C42 C43 H43 120.1 . .
C42 C44 C43 121.6(7) . 2_575
C42 C44 H44 119.2 . .
C43 C44 H44 119.2 2_575 .
C46 C45 P2 118.8(5) . .
C46 C45 H45A 107.6 . .
P2 C45 H45A 107.6 . .
C46 C45 H45B 107.6 . .
P2 C45 H45B 107.6 . .
H45A C45 H45B 107.1 . .
C48 C46 C47 116.9(6) . .
C48 C46 C45 122.2(6) . .
C47 C46 C45 120.8(6) . .
C48 C47 C46 121.7(7) 2_566 .
C48 C47 H47 119.1 2_566 .
C46 C47 H47 119.1 . .
C47 C48 C46 121.3(7) 2_566 .
C47 C48 H48 119.3 2_566 .
C46 C48 H48 119.3 . .

loop_
_geom_bond_atom_site_label_1
_geom_bond_atom_site_label_2
_geom_bond_distance
_geom_bond_site_symmetry_2
Mo1 O2 1.691(5) .
Mo1 O1 1.714(5) .
Mo1 O5 1.912(5) .
Mo1 O3 1.952(5) .
Mo1 O4 2.221(5) .
Mo1 O21 2.429(5) .
Mo2 O6 1.702(5) .
Mo2 O7 1.757(5) .
Mo2 O3 1.905(5) .
Mo2 O8 1.918(5) .
Mo2 O21 2.164(5) .
Mo2 O9 2.393(5) .
Mo3 O11 1.710(5) .
Mo3 O10 1.712(5) .
Mo3 O12 1.916(5) .
Mo3 O8 1.918(4) .
Mo3 O9 2.315(4) .
Mo3 O13 2.328(5) .
Mo4 O14 1.695(5) .
Mo4 O15 1.749(5) .
Mo4 O16 1.897(5) .
Mo4 O12 1.926(5) .
Mo4 O17 2.198(5) .
Mo4 O13 2.388(5) .
Mo5 O19 1.714(5) .
Mo5 O18 1.714(5) .
Mo5 O5 1.904(5) .
Mo5 O16 1.936(5) .
Mo5 O20 2.294(5) .
Mo5 O17 2.374(5) .
Cu1 N2 1.963(6) .
Cu1 N3 1.980(6) .
Cu1 O7 2.025(5) .
Cu1 N1 2.047(6) .
Cu1 N4 2.069(6) .
Cu2 N6 1.983(6) .
Cu2 N8 1.994(6) .
Cu2 N5 2.028(6) .
Cu2 N7 2.053(6) .
Cu2 O15 2.098(5) .
P1 O4 1.518(5) .
P1 O9 1.542(5) .
P1 O17 1.548(5) .
P1 C41 1.806(7) .
P2 O20 1.498(5) .
P2 O21 1.548(5) .
P2 O13 1.552(5) .
P2 C45 1.813(7) .
O90 H90A 0.86(2) .
O90 H90B 0.86(2) .
O91 H91A 0.84(2) .
O91 H91B 0.84(2) .
O92 H92A 0.87(3) .
O92 H92B 0.84(2) .
N1 C1 1.332(9) .
N1 C5 1.355(9) .
N2 C10 1.337(9) .
N2 C6 1.344(9) .
N3 C11 1.347(10) .
N3 C15 1.339(9) .
N4 C20 1.337(9) .
N4 C16 1.350(9) .
N5 C21 1.343(11) .
N5 C25 1.345(10) .
N6 C30 1.313(10) .
N6 C26 1.371(9) .
N7 C31 1.346(10) .
N7 C35 1.354(9) .
N8 C40 1.343(10) .
N8 C36 1.350(9) .
C1 C2 1.375(11) .
C1 H1 0.9500 .
C2 C3 1.366(10) .
C2 H2 0.9500 .
C3 C4 1.397(10) .
C3 H3 0.9500 .
C4 C5 1.388(10) .
C4 H4 0.9500 .
C5 C6 1.469(10) .
C6 C7 1.393(10) .
C7 C8 1.386(10) .
C7 H7 0.9500 .
C8 C9 1.401(10) .
C8 H8 0.9500 .
C9 C10 1.367(10) .
C9 H9 0.9500 .
C10 H10 0.9500 .
C11 C12 1.383(10) .
C11 H11 0.9500 .
C12 C13 1.362(11) .
C12 H12 0.9500 .
C13 C14 1.393(11) .
C13 H13 0.9500 .
C14 C15 1.369(10) .
C14 H14 0.9500 .
C15 C16 1.493(10) .
C16 C17 1.393(10) .
C17 C18 1.371(11) .
C17 H17 0.9500 .
C18 C19 1.383(11) .
C18 H18 0.9500 .
C19 C20 1.386(11) .
C19 H19 0.9500 .
C20 H20 0.9500 .
C21 C22 1.364(11) .
C21 H21 0.9500 .
C22 C23 1.392(13) .
C22 H22 0.9500 .
C23 C24 1.384(13) .
C23 H23 0.9500 .
C24 C25 1.375(11) .
C24 H24 0.9500 .
C25 C26 1.470(11) .
C26 C27 1.388(11) .
C27 C28 1.387(13) .
C27 H27 0.9500 .
C28 C29 1.389(13) .
C28 H28 0.9500 .
C29 C30 1.391(11) .
C29 H29 0.9500 .
C30 H30 0.9500 .
C31 C32 1.371(11) .
C31 H31 0.9500 .
C32 C33 1.383(11) .
C32 H32 0.9500 .
C33 C34 1.399(11) .
C33 H33 0.9500 .
C34 C35 1.371(10) .
C34 H34 0.9500 .
C35 C36 1.472(10) .
C36 C37 1.390(10) .
C37 C38 1.365(12) .
C37 H37 0.9500 .
C38 C39 1.398(11) .
C38 H38 0.9500 .
C39 C40 1.381(11) .
C39 H39 0.9500 .
C40 H40 0.9500 .
C41 C42 1.516(10) .
C41 H41A 0.9900 .
C41 H41B 0.9900 .
C42 C44 1.379(10) .
C42 C43 1.394(11) .
C43 C44 1.380(11) 2_575
C43 H43 0.9500 .
C44 C43 1.380(11) 2_575
C44 H44 0.9500 .
C45 C46 1.512(9) .
C45 H45A 0.9900 .
C45 H45B 0.9900 .
C46 C48 1.405(10) .
C46 C47 1.406(10) .
C47 C48 1.380(10) 2_566
C47 H47 0.9500 .
C48 C47 1.380(10) 2_566
C48 H48 0.9500 .

loop_
_geom_torsion_atom_site_label_1
_geom_torsion_atom_site_label_2
_geom_torsion_atom_site_label_3
_geom_torsion_atom_site_label_4
_geom_torsion
_geom_torsion_site_symmetry_4
O9 P1 O4 Mo1 -62.9(4) .
O17 P1 O4 Mo1 60.2(4) .
C41 P1 O4 Mo1 177.0(3) .
O6 Mo2 O7 Cu1 -7.2(4) .
O3 Mo2 O7 Cu1 95.2(3) .
O8 Mo2 O7 Cu1 -106.8(3) .
O21 Mo2 O7 Cu1 159.2(4) .
O9 Mo2 O7 Cu1 -176.9(3) .
O4 P1 O9 Mo3 152.6(3) .
O17 P1 O9 Mo3 30.5(4) .
C41 P1 O9 Mo3 -86.7(4) .
O4 P1 O9 Mo2 26.7(4) .
O17 P1 O9 Mo2 -95.3(3) .
C41 P1 O9 Mo2 147.4(3) .
O20 P2 O13 Mo3 152.8(3) .
O21 P2 O13 Mo3 30.0(4) .
C45 P2 O13 Mo3 -87.5(4) .
O20 P2 O13 Mo4 26.3(4) .
O21 P2 O13 Mo4 -96.5(3) .
C45 P2 O13 Mo4 146.0(3) .
O14 Mo4 O15 Cu2 -6.6(4) .
O16 Mo4 O15 Cu2 96.2(3) .
O12 Mo4 O15 Cu2 -106.6(3) .
O17 Mo4 O15 Cu2 158.9(4) .
O13 Mo4 O15 Cu2 -177.8(3) .
O14 Mo4 O16 Mo5 -97.9(3) .
O15 Mo4 O16 Mo5 155.9(3) .
O12 Mo4 O16 Mo5 30.6(6) .
O17 Mo4 O16 Mo5 -3.3(3) .
O13 Mo4 O16 Mo5 70.5(3) .
O4 P1 O17 Mo4 -172.0(3) .
O9 P1 O17 Mo4 -48.8(4) .
C41 P1 O17 Mo4 69.5(4) .
O4 P1 O17 Mo5 -8.3(5) .
O9 P1 O17 Mo5 114.8(4) .
C41 P1 O17 Mo5 -126.9(4) .
O21 P2 O20 Mo5 65.9(3) .
O13 P2 O20 Mo5 -57.6(4) .
C45 P2 O20 Mo5 -174.3(3) .
O20 P2 O21 Mo2 -171.5(3) .
O13 P2 O21 Mo2 -47.0(4) .
C45 P2 O21 Mo2 68.1(4) .
O20 P2 O21 Mo1 -12.3(4) .
O13 P2 O21 Mo1 112.3(3) .
C45 P2 O21 Mo1 -132.7(3) .
C5 N1 C1 C2 -0.3(11) .
Cu1 N1 C1 C2 -174.8(6) .
N1 C1 C2 C3 0.8(12) .
C1 C2 C3 C4 -0.8(11) .
C2 C3 C4 C5 0.2(11) .
C1 N1 C5 C4 -0.3(10) .
Cu1 N1 C5 C4 175.1(5) .
C1 N1 C5 C6 -179.0(6) .
Cu1 N1 C5 C6 -3.7(7) .
C3 C4 C5 N1 0.3(10) .
C3 C4 C5 C6 179.0(6) .
C10 N2 C6 C7 -1.9(10) .
Cu1 N2 C6 C7 178.2(5) .
C10 N2 C6 C5 178.4(6) .
Cu1 N2 C6 C5 -1.5(7) .
N1 C5 C6 N2 3.5(9) .
C4 C5 C6 N2 -175.2(6) .
N1 C5 C6 C7 -176.2(6) .
C4 C5 C6 C7 5.1(11) .
N2 C6 C7 C8 4.8(10) .
C5 C6 C7 C8 -175.5(6) .
C6 C7 C8 C9 -3.8(10) .
C7 C8 C9 C10 0.1(11) .
C6 N2 C10 C9 -2.0(11) .
Cu1 N2 C10 C9 177.8(6) .
C8 C9 C10 N2 2.9(12) .
C15 N3 C11 C12 -1.4(11) .
Cu1 N3 C11 C12 177.8(6) .
N3 C11 C12 C13 0.3(12) .
C11 C12 C13 C14 -0.4(11) .
C12 C13 C14 C15 1.6(11) .
C11 N3 C15 C14 2.6(11) .
Cu1 N3 C15 C14 -176.6(5) .
C11 N3 C15 C16 -175.7(6) .
Cu1 N3 C15 C16 5.1(8) .
C13 C14 C15 N3 -2.8(11) .
C13 C14 C15 C16 175.4(7) .
C20 N4 C16 C17 1.9(10) .
Cu1 N4 C16 C17 -177.3(6) .
C20 N4 C16 C15 -177.6(6) .
Cu1 N4 C16 C15 3.2(7) .
N3 C15 C16 N4 -5.5(9) .
C14 C15 C16 N4 176.2(7) .
N3 C15 C16 C17 175.1(7) .
C14 C15 C16 C17 -3.2(11) .
N4 C16 C17 C18 -2.7(11) .
C15 C16 C17 C18 176.7(7) .
C16 C17 C18 C19 1.5(11) .
C17 C18 C19 C20 0.4(11) .
C16 N4 C20 C19 0.1(11) .
Cu1 N4 C20 C19 179.2(5) .
C18 C19 C20 N4 -1.3(11) .
C25 N5 C21 C22 -1.7(14) .
Cu2 N5 C21 C22 -177.0(7) .
N5 C21 C22 C23 1.3(15) .
C21 C22 C23 C24 0.2(15) .
C22 C23 C24 C25 -1.3(14) .
C21 N5 C25 C24 0.5(12) .
Cu2 N5 C25 C24 176.3(6) .
C21 N5 C25 C26 -178.4(7) .
Cu2 N5 C25 C26 -2.5(8) .
C23 C24 C25 N5 1.0(13) .
C23 C24 C25 C26 179.8(8) .
C30 N6 C26 C27 2.1(10) .
Cu2 N6 C26 C27 176.0(6) .
C30 N6 C26 C25 -176.6(6) .
Cu2 N6 C26 C25 -2.7(8) .
N5 C25 C26 N6 3.5(10) .
C24 C25 C26 N6 -175.4(7) .
N5 C25 C26 C27 -175.2(7) .
C24 C25 C26 C27 5.9(12) .
N6 C26 C27 C28 -2.2(12) .
C25 C26 C27 C28 176.5(8) .
C26 C27 C28 C29 1.5(13) .
C27 C28 C29 C30 -0.8(13) .
C26 N6 C30 C29 -1.4(11) .
Cu2 N6 C30 C29 -174.6(6) .
C28 C29 C30 N6 0.8(12) .
C35 N7 C31 C32 0.9(11) .
Cu2 N7 C31 C32 -165.2(6) .
N7 C31 C32 C33 2.4(11) .
C31 C32 C33 C34 -3.3(11) .
C32 C33 C34 C35 1.0(11) .
C31 N7 C35 C34 -3.4(10) .
Cu2 N7 C35 C34 164.7(5) .
C31 N7 C35 C36 177.3(6) .
Cu2 N7 C35 C36 -14.6(7) .
C33 C34 C35 N7 2.4(10) .
C33 C34 C35 C36 -178.4(6) .
C40 N8 C36 C37 1.7(10) .
Cu2 N8 C36 C37 176.8(5) .
C40 N8 C36 C35 -177.7(6) .
Cu2 N8 C36 C35 -2.6(8) .
N7 C35 C36 N8 11.7(9) .
C34 C35 C36 N8 -167.6(6) .
N7 C35 C36 C37 -167.7(7) .
C34 C35 C36 C37 13.0(11) .
N8 C36 C37 C38 0.4(11) .
C35 C36 C37 C38 179.7(7) .
C36 C37 C38 C39 -1.4(12) .
C37 C38 C39 C40 0.3(12) .
C36 N8 C40 C39 -2.8(11) .
Cu2 N8 C40 C39 -177.4(6) .
C38 C39 C40 N8 1.8(12) .
O4 P1 C41 C42 -45.3(6) .
O9 P1 C41 C42 -166.9(5) .
O17 P1 C41 C42 73.0(6) .
P1 C41 C42 C44 106.0(7) .
P1 C41 C42 C43 -71.3(8) .
C44 C42 C43 C44 -0.9(12) 2_575
C41 C42 C43 C44 176.4(7) 2_575
C43 C42 C44 C43 0.9(12) 2_575
C41 C42 C44 C43 -176.4(7) 2_575
O20 P2 C45 C46 -54.7(6) .
O21 P2 C45 C46 65.3(6) .
O13 P2 C45 C46 -176.0(5) .
P2 C45 C46 C48 -84.6(8) .
P2 C45 C46 C47 98.0(7) .
C48 C46 C47 C48 -1.7(12) 2_566
C45 C46 C47 C48 175.8(7) 2_566
C47 C46 C48 C47 1.7(12) 2_566
C45 C46 C48 C47 -175.8(7) 2_566

loop_
_platon_squeeze_void_nr
_platon_squeeze_void_average_x
_platon_squeeze_void_average_y
_platon_squeeze_void_average_z
_platon_squeeze_void_volume
_platon_squeeze_void_count_electrons
_platon_squeeze_void_content
1 0.000 0.500 1.000 39 5 ' '
2 0.120 0.699 0.571 12 1 ' '
3 0.500 1.000 1.000 158 46 ' '
4 0.343 0.171 0.475 29 3 ' '
5 0.657 0.829 0.525 29 3 ' '
6 0.879 0.301 0.429 12 1 ' '
